data_7243366
loop_
_publ_author_name
'Dasgupta, Souradip'
'Banerjee, Shrobona'
'Das, Sharmistha'
'Datta, Anindya'

_publ_section_title
;
 From fluorogen to fluorophore by elucidation and suppression of ultrafast
 excited state processes of a Schiff base
;
_journal_name_full 'Physical Chemistry Chemical Physics'
_journal_paper_doi 10.1039/D1CP02540F
_journal_year 2021
_chemical_formula_moiety 'C26 H22 N4 O2 Zn, Cl O4, H2 O, C H4 O'
_chemical_formula_sum 'C27 H28 Cl N3.5 O8.5 Zn'
_chemical_formula_weight 638.34
_space_group_crystal_system monoclinic
_space_group_IT_number 15
_space_group_name_Hall '-C 2yc'
_space_group_name_H-M_alt 'C 1 2/c 1'
_atom_sites_solution_hydrogens mixed
_atom_sites_solution_primary dual
_audit_creation_date 2021-01-13
_audit_creation_method
;
Olex2 1.3-ac4
(compiled 2019.04.23 svn.r3594 for Rigaku Oxford Diffraction, GUI svn.r5739)
;
_audit_update_record
;
2021-02-11 deposited with the CCDC.	2021-08-11 downloaded from the CCDC.
;
_cell_angle_alpha 90
_cell_angle_beta 107.063(2)
_cell_angle_gamma 90
_cell_formula_units_Z 16
_cell_length_a 27.9433(17)
_cell_length_b 13.2179(8)
_cell_length_c 31.7637(17)
_cell_measurement_reflns_used 9700
_cell_measurement_temperature 150.0
_cell_measurement_theta_max 28.27
_cell_measurement_theta_min 2.67
_cell_volume 11215.6(11)
_computing_cell_refinement 'SAINT V8.40A (?, 2016)'
_computing_data_reduction 'SAINT V8.40A (?, 2016)'
_computing_molecular_graphics 'Olex2 (Dolomanov et al., 2009)'
_computing_publication_material 'Olex2 (Dolomanov et al., 2009)'
_computing_structure_refinement 'ShelXL (Sheldrick, 2015)'
_computing_structure_solution 'ShelXT (Sheldrick, 2015)'
_diffrn_ambient_temperature 150.0
_diffrn_measured_fraction_theta_full 0.999
_diffrn_measured_fraction_theta_max 0.998
_diffrn_measurement_device_type 'Bruker APEX-II CCD'
_diffrn_measurement_method '\f and \w scans'
_diffrn_radiation_type MoK\a
_diffrn_radiation_wavelength 0.71073
_diffrn_reflns_av_R_equivalents 0.0899
_diffrn_reflns_av_unetI/netI 0.0459
_diffrn_reflns_Laue_measured_fraction_full 0.999
_diffrn_reflns_Laue_measured_fraction_max 0.998
_diffrn_reflns_limit_h_max 37
_diffrn_reflns_limit_h_min -37
_diffrn_reflns_limit_k_max 17
_diffrn_reflns_limit_k_min -17
_diffrn_reflns_limit_l_max 42
_diffrn_reflns_limit_l_min -41
_diffrn_reflns_number 142386
_diffrn_reflns_point_group_measured_fraction_full 0.999
_diffrn_reflns_point_group_measured_fraction_max 0.998
_diffrn_reflns_theta_full 25.242
_diffrn_reflns_theta_max 28.359
_diffrn_reflns_theta_min 1.925
_diffrn_standards_number 0
_exptl_absorpt_coefficient_mu 1.029
_exptl_absorpt_correction_T_max 0.7457
_exptl_absorpt_correction_T_min 0.6501
_exptl_absorpt_correction_type none
_exptl_absorpt_process_details
'SADABS-2016/2 (Bruker,2016/2) was used for absorption correction. wR2(int) was 0.0783 before and 0.0580 after correction. The Ratio of minimum to maximum transmission is 0.8718. The \l/2 correction factor is Not present.'
_exptl_crystal_colour colourless
_exptl_crystal_colour_primary colourless
_exptl_crystal_density_diffrn 1.512
_exptl_crystal_description block
_exptl_crystal_F_000 5272
_exptl_crystal_size_max 0.288
_exptl_crystal_size_mid 0.233
_exptl_crystal_size_min 0.214
_refine_diff_density_max 0.846
_refine_diff_density_min -0.845
_refine_diff_density_rms 0.170
_refine_ls_extinction_method none
_refine_ls_goodness_of_fit_ref 1.099
_refine_ls_hydrogen_treatment constr
_refine_ls_matrix_type full
_refine_ls_number_parameters 749
_refine_ls_number_reflns 14005
_refine_ls_number_restraints 0
_refine_ls_restrained_S_all 1.099
_refine_ls_R_factor_all 0.0878
_refine_ls_R_factor_gt 0.0622
_refine_ls_shift/su_max 0.001
_refine_ls_shift/su_mean 0.000
_refine_ls_structure_factor_coef Fsqd
_refine_ls_weighting_details 'w=1/[\s^2^(Fo^2^)+(0.0752P)^2^+47.2636P] where P=(Fo^2^+2Fc^2^)/3'
_refine_ls_weighting_scheme calc
_refine_ls_wR_factor_gt 0.1607
_refine_ls_wR_factor_ref 0.1782
_reflns_Friedel_coverage 0.000
_reflns_number_gt 10523
_reflns_number_total 14005
_reflns_threshold_expression 'I > 2\s(I)'
_cod_data_source_file d1cp02540f2.cif
_cod_data_source_block ad_sdg_mono_sal_01m
_cod_depositor_comments
;

2024-09-02
Z value and formula fixed to values more according to usual
chemical conventions.                 miguel
;
_cod_original_formula_sum 'C54 H56 Cl2 N7 O17 Zn2'
_cod_original_formula_weight 1276.69
_cod_original_formula_moiety '2(C26 H22 N4 O2 Zn), 2(Cl O4), 2(H2 O), 2(C H4 O)'
_cod_original_formula_units_Z 8
_cod_database_code 7243366
_shelx_shelxl_version_number 2018/3
_shelx_space_group_comment
;
The symmetry employed for this shelxl refinement is uniquely defined
by the following loop, which should always be used as a source of
symmetry information in preference to the above space-group names.
They are only intended as comments.
;
_shelx_estimated_absorpt_t_max 0.810
_shelx_estimated_absorpt_t_min 0.756
_olex2_refinement_description
;
1. Fixed Uiso
 At 1.2 times of:
  All C(H) groups, All C(H,H) groups
 At 1.5 times of:
  All C(H,H,H) groups, All O(H) groups, All O(H,H) groups
2.a Free rotating group:
 O01E(H01Q,H01T), O01W(H01W,H01Y)
2.b Secondary CH2 refined with riding coordinates:
 C00Z(H00A,H00B), C01F(H01F,H01G), C01I(H01C,H01D), C01T(H01I,H01J)
2.c Aromatic/amide H refined with riding coordinates:
 C00J(H00J), C00L(H00L), C00M(H00M), C00Q(H00Q), C00R(H00R), C00V(H00V),
 C00Y(H00Y), C010(H010), C011(H011), C012(H012), C013(H013), C014(H014),
 C015(H015), C016(H016), C018(H018), C019(H019), C01A(H01A), C01B(H01B),
 C01D(H01E), C01G(H01H), C01K(H01K), C01L(H01L), C01M(H01M), C01N(H01N),
 C01O(H01O), C01P(H01P), C01R(H01R), C01S(H01S), C01U(H01U), C01X(H01X),
 C01Z(H01Z), C020(H020), C021(H021), C022(H022), C024(H024), C025(H025)
2.d Idealised Me refined as rotating group:
 C023(H02A,H02B,H02C), C028(H02D,H02E,H02F)
2.e Idealised tetrahedral OH refined as rotating group:
 O01V(H01V), O027(H027)
;
_olex2_submission_special_instructions 'No special instructions were received'

loop_
_space_group_symop_operation_xyz
'x, y, z'
'-x, y, -z+1/2'
'x+1/2, y+1/2, z'
'-x+1/2, y+1/2, -z+1/2'
'-x, -y, -z'
'x, -y, z-1/2'
'-x+1/2, -y+1/2, -z'
'x+1/2, -y+1/2, z-1/2'

loop_
_atom_site_label
_atom_site_type_symbol
_atom_site_fract_x
_atom_site_fract_y
_atom_site_fract_z
_atom_site_U_iso_or_equiv
_atom_site_adp_type
_atom_site_occupancy
_atom_site_site_symmetry_order
_atom_site_calc_flag
_atom_site_refinement_flags_posn
_atom_site_refinement_flags_adp
_atom_site_refinement_flags_occupancy
_atom_site_disorder_assembly
_atom_site_disorder_group
Zn01 Zn 0.83978(2) 0.40966(3) 0.42668(2) 0.02655(11) Uani 1 1 d . . . . .
Zn02 Zn 0.65812(2) 0.44396(3) 0.32633(2) 0.02865(12) Uani 1 1 d . . . . .
Cl03 Cl 1.00790(5) 0.12873(9) 0.41984(4) 0.0496(3) Uani 1 1 d . . . . .
Cl04 Cl 0.90672(5) 0.54815(9) 0.65402(4) 0.0530(3) Uani 1 1 d . . . . .
O005 O 0.77854(9) 0.31228(19) 0.40117(8) 0.0276(5) Uani 1 1 d . . . . .
O006 O 0.69723(10) 0.39222(19) 0.39167(8) 0.0281(5) Uani 1 1 d . . . . .
O007 O 0.78895(10) 0.52216(19) 0.39058(8) 0.0301(6) Uani 1 1 d . . . . .
O008 O 0.72876(10) 0.4783(2) 0.32008(8) 0.0312(6) Uani 1 1 d . . . . .
N009 N 0.82265(11) 0.4758(3) 0.48123(10) 0.0289(7) Uani 1 1 d . . . . .
N00A N 0.87770(12) 0.3095(3) 0.47908(10) 0.0314(7) Uani 1 1 d . . . . .
N00B N 0.86775(12) 0.3482(2) 0.37763(10) 0.0280(6) Uani 1 1 d . . . . .
N00C N 0.66434(12) 0.3084(2) 0.29307(10) 0.0312(7) Uani 1 1 d . . . . .
N00D N 0.58883(12) 0.3661(2) 0.32484(11) 0.0321(7) Uani 1 1 d . . . . .
N00E N 0.90625(12) 0.5020(3) 0.43340(11) 0.0336(7) Uani 1 1 d . . . . .
N00F N 0.61701(13) 0.5400(3) 0.27288(11) 0.0332(7) Uani 1 1 d . . . . .
C00G C 0.66702(14) 0.5105(3) 0.43557(12) 0.0284(7) Uani 1 1 d . . . . .
N00H N 0.64542(13) 0.5743(2) 0.36019(11) 0.0315(7) Uani 1 1 d . . . . .
C00I C 0.69143(13) 0.4200(3) 0.43072(12) 0.0256(7) Uani 1 1 d . . . . .
C00J C 0.70979(14) 0.3580(3) 0.46745(12) 0.0299(8) Uani 1 1 d . . . . .
H00J H 0.726998 0.297559 0.464722 0.036 Uiso 1 1 calc R . . . .
C00K C 0.77724(14) 0.2245(3) 0.37962(11) 0.0252(7) Uani 1 1 d . . . . .
C00L C 0.73788(15) 0.1554(3) 0.37630(12) 0.0311(8) Uani 1 1 d . . . . .
H00L H 0.712614 0.171357 0.389757 0.037 Uiso 1 1 calc R . . . .
C00M C 0.70342(16) 0.3829(3) 0.50787(13) 0.0365(9) Uani 1 1 d . . . . .
H00M H 0.716074 0.339324 0.532391 0.044 Uiso 1 1 calc R . . . .
C00N C 0.87110(15) 0.3282(3) 0.51860(12) 0.0327(8) Uani 1 1 d . . . . .
O00O O 0.9094(2) 0.4571(3) 0.63275(15) 0.104(2) Uani 1 1 d . . . . .
C00P C 0.58333(16) 0.2735(3) 0.30652(13) 0.0342(8) Uani 1 1 d . . . . .
C00Q C 0.66088(17) 0.5339(3) 0.47690(14) 0.0386(9) Uani 1 1 d . . . . .
H00Q H 0.644014 0.594400 0.480185 0.046 Uiso 1 1 calc R . . . .
C00R C 0.85514(14) 0.2650(3) 0.35702(12) 0.0294(8) Uani 1 1 d . . . . .
H00R H 0.874635 0.243695 0.338666 0.035 Uiso 1 1 calc R . . . .
C00S C 0.75295(15) 0.4390(3) 0.29317(12) 0.0306(8) Uani 1 1 d . . . . .
C00T C 0.79072(15) 0.6388(3) 0.44881(14) 0.0342(9) Uani 1 1 d . . . . .
C00U C 0.73923(16) 0.3453(3) 0.27135(12) 0.0340(8) Uani 1 1 d . . . . .
C00V C 0.80802(15) 0.5664(3) 0.48425(13) 0.0344(9) Uani 1 1 d . . . . .
H00V H 0.808543 0.588643 0.512818 0.041 Uiso 1 1 calc R . . . .
C00W C 0.81386(15) 0.1993(3) 0.35875(12) 0.0292(8) Uani 1 1 d . . . . .
C00X C 0.78030(14) 0.6162(3) 0.40373(13) 0.0302(8) Uani 1 1 d . . . . .
C00Y C 0.92987(17) 0.1682(4) 0.50909(15) 0.0439(10) Uani 1 1 d . . . . .
H00Y H 0.950128 0.113483 0.505035 0.053 Uiso 1 1 calc R . . . .
C00Z C 0.83822(16) 0.4168(3) 0.52227(13) 0.0377(9) Uani 1 1 d . . . . .
H00A H 0.808135 0.391368 0.529311 0.045 Uiso 1 1 calc R . . . .
H00B H 0.856751 0.461278 0.546687 0.045 Uiso 1 1 calc R . . . .
C010 C 0.69722(16) 0.2849(3) 0.27412(13) 0.0348(9) Uani 1 1 d . . . . .
H010 H 0.693662 0.220433 0.260289 0.042 Uiso 1 1 calc R . . . .
C011 C 0.89329(16) 0.2679(4) 0.55502(14) 0.0411(10) Uani 1 1 d . . . . .
H011 H 0.888429 0.281925 0.582813 0.049 Uiso 1 1 calc R . . . .
C012 C 0.73526(17) 0.0649(3) 0.35387(15) 0.0397(10) Uani 1 1 d . . . . .
H012 H 0.708381 0.019555 0.352155 0.048 Uiso 1 1 calc R . . . .
C013 C 0.79476(16) 0.4907(4) 0.28737(13) 0.0386(9) Uani 1 1 d . . . . .
H013 H 0.804012 0.554211 0.301378 0.046 Uiso 1 1 calc R . . . .
C014 C 0.78159(18) 0.7377(3) 0.46034(16) 0.0441(10) Uani 1 1 d . . . . .
H014 H 0.789121 0.754868 0.490627 0.053 Uiso 1 1 calc R . . . .
C015 C 0.67871(18) 0.4711(4) 0.51270(14) 0.0427(10) Uani 1 1 d . . . . .
H015 H 0.674133 0.488056 0.540328 0.051 Uiso 1 1 calc R . . . .
C016 C 0.76045(17) 0.6896(3) 0.37284(14) 0.0382(9) Uani 1 1 d . . . . .
H016 H 0.753179 0.673944 0.342422 0.046 Uiso 1 1 calc R . . . .
O017 O 0.8689(2) 0.6099(4) 0.6262(2) 0.1002(17) Uani 1 1 d . . . . .
C018 C 0.76864(18) 0.3064(4) 0.24592(14) 0.0439(11) Uani 1 1 d . . . . .
H018 H 0.759981 0.242972 0.231621 0.053 Uiso 1 1 calc R . . . .
C019 C 0.64804(15) 0.5849(3) 0.40081(13) 0.0318(8) Uani 1 1 d . . . . .
H019 H 0.636492 0.647167 0.409133 0.038 Uiso 1 1 calc R . . . .
C01A C 0.92266(17) 0.1868(4) 0.54989(15) 0.0466(11) Uani 1 1 d . . . . .
H01A H 0.937812 0.144094 0.574208 0.056 Uiso 1 1 calc R . . . .
C01B C 0.90680(16) 0.2313(3) 0.47489(14) 0.0378(9) Uani 1 1 d . . . . .
H01B H 0.911587 0.219218 0.446912 0.045 Uiso 1 1 calc R . . . .
C01C C 0.93336(15) 0.4745(3) 0.40672(14) 0.0378(9) Uani 1 1 d . . . . .
C01D C 0.54019(18) 0.2168(3) 0.30138(15) 0.0443(10) Uani 1 1 d . . . . .
H01E H 0.536654 0.152438 0.287458 0.053 Uiso 1 1 calc R . . . .
O01E O 0.8898(2) 0.6869(4) 0.54848(17) 0.0937(16) Uani 1 1 d . . . . .
H01Q H 0.892506 0.657412 0.573561 0.141 Uiso 1 1 d G . . . .
H01T H 0.916505 0.724102 0.553311 0.141 Uiso 1 1 d G . . . .
C01F C 0.62548(17) 0.2325(3) 0.29098(16) 0.0421(10) Uani 1 1 d . . . . .
H01F H 0.640610 0.173724 0.309434 0.051 Uiso 1 1 calc R . . . .
H01G H 0.611888 0.208554 0.260241 0.051 Uiso 1 1 calc R . . . .
C01G C 0.82246(18) 0.4511(4) 0.26190(15) 0.0447(11) Uani 1 1 d . . . . .
H01H H 0.850338 0.487656 0.258417 0.054 Uiso 1 1 calc R . . . .
C01H C 0.60316(15) 0.6306(3) 0.28464(14) 0.0342(8) Uani 1 1 d . . . . .
C01I C 0.91114(16) 0.4000(3) 0.37085(14) 0.0372(9) Uani 1 1 d . . . . .
H01C H 0.900861 0.435762 0.342206 0.045 Uiso 1 1 calc R . . . .
H01D H 0.936823 0.349345 0.369728 0.045 Uiso 1 1 calc R . . . .
O01J O 0.8965(2) 0.5318(5) 0.69402(16) 0.1063(19) Uani 1 1 d . . . . .
C01K C 0.50798(18) 0.3491(4) 0.33562(16) 0.0474(11) Uani 1 1 d . . . . .
H01K H 0.482434 0.377146 0.346271 0.057 Uiso 1 1 calc R . . . .
C01L C 0.80984(18) 0.1063(3) 0.33598(15) 0.0419(10) Uani 1 1 d . . . . .
H01L H 0.834323 0.089494 0.321774 0.050 Uiso 1 1 calc R . . . .
C01M C 0.77168(18) 0.0399(3) 0.33385(16) 0.0457(11) Uani 1 1 d . . . . .
H01M H 0.770096 -0.022666 0.318815 0.055 Uiso 1 1 calc R . . . .
C01N C 0.59866(17) 0.5112(4) 0.23076(14) 0.0415(10) Uani 1 1 d . . . . .
H01N H 0.607940 0.447005 0.222253 0.050 Uiso 1 1 calc R . . . .
C01O C 0.7621(2) 0.8104(3) 0.42919(18) 0.0526(13) Uani 1 1 d . . . . .
H01O H 0.756376 0.876991 0.437959 0.063 Uiso 1 1 calc R . . . .
C01P C 0.57132(17) 0.6951(3) 0.25491(16) 0.0422(10) Uani 1 1 d . . . . .
H01P H 0.562351 0.758846 0.264155 0.051 Uiso 1 1 calc R . . . .
O01Q O 1.03348(18) 0.1338(6) 0.38786(16) 0.116(2) Uani 1 1 d . . . . .
C01R C 0.55178(16) 0.4031(4) 0.33886(14) 0.0403(9) Uani 1 1 d . . . . .
H01R H 0.555399 0.468728 0.351556 0.048 Uiso 1 1 calc R . . . .
C01S C 0.50248(18) 0.2550(4) 0.31678(16) 0.0486(11) Uani 1 1 d . . . . .
H01S H 0.473086 0.216478 0.314342 0.058 Uiso 1 1 calc R . . . .
C01T C 0.62505(18) 0.6613(3) 0.33205(14) 0.0397(10) Uani 1 1 d . . . . .
H01I H 0.651999 0.711478 0.334304 0.048 Uiso 1 1 calc R . . . .
H01J H 0.598753 0.693930 0.342533 0.048 Uiso 1 1 calc R . . . .
C01U C 0.75086(19) 0.7867(3) 0.38558(17) 0.0477(11) Uani 1 1 d . . . . .
H01U H 0.736536 0.836240 0.363889 0.057 Uiso 1 1 calc R . . . .
O01V O 0.8806(3) 0.7977(5) 0.32643(18) 0.114(2) Uani 1 1 d . . . . .
H01V H 0.882490 0.842363 0.345685 0.171 Uiso 1 1 calc GR . . . .
O01W O 0.9534(2) 0.5123(5) 0.2841(2) 0.1013(17) Uani 1 1 d . . . . .
H01W H 0.948459 0.488572 0.257582 0.152 Uiso 1 1 d G . . . .
H01Y H 0.983224 0.491452 0.298484 0.152 Uiso 1 1 d G . . . .
C01X C 0.80986(19) 0.3581(4) 0.24123(15) 0.0485(12) Uani 1 1 d . . . . .
H01X H 0.829323 0.330308 0.224064 0.058 Uiso 1 1 calc R . . . .
O01Y O 0.9559(2) 0.1402(6) 0.40163(16) 0.144(3) Uani 1 1 d . . . . .
C01Z C 0.5670(2) 0.5711(4) 0.19950(16) 0.0514(12) Uani 1 1 d . . . . .
H01Z H 0.554841 0.548593 0.169855 0.062 Uiso 1 1 calc R . . . .
C020 C 0.55287(18) 0.6649(4) 0.21158(16) 0.0501(12) Uani 1 1 d . . . . .
H020 H 0.530916 0.707399 0.190413 0.060 Uiso 1 1 calc R . . . .
C021 C 0.98068(19) 0.5158(5) 0.4111(2) 0.0625(15) Uani 1 1 d . . . . .
H021 H 0.999642 0.495347 0.392183 0.075 Uiso 1 1 calc R . . . .
C022 C 0.92498(19) 0.5713(4) 0.46464(17) 0.0505(12) Uani 1 1 d . . . . .
H022 H 0.905445 0.591007 0.483210 0.061 Uiso 1 1 calc R . . . .
C023 C 0.8855(3) 0.7038(6) 0.3457(3) 0.099(3) Uani 1 1 d . . . . .
H02A H 0.882115 0.651613 0.323099 0.148 Uiso 1 1 calc GR . . . .
H02B H 0.859312 0.694437 0.360260 0.148 Uiso 1 1 calc GR . . . .
H02C H 0.918435 0.698177 0.367544 0.148 Uiso 1 1 calc GR . . . .
C024 C 0.9716(2) 0.6158(5) 0.4711(2) 0.0667(16) Uani 1 1 d . . . . .
H024 H 0.984094 0.664378 0.493735 0.080 Uiso 1 1 calc R . . . .
C025 C 0.9990(2) 0.5865(6) 0.4435(3) 0.088(2) Uani 1 1 d . . . . .
H025 H 1.030999 0.615696 0.446882 0.105 Uiso 1 1 calc R . . . .
O026 O 1.0150(3) 0.0330(6) 0.4355(4) 0.212(5) Uani 1 1 d . . . . .
O027 O 0.9071(4) 0.9245(6) 0.3986(3) 0.180(4) Uani 1 1 d . . . . .
H027 H 0.899943 0.877275 0.380111 0.270 Uiso 1 1 calc GR . . . .
C028 C 0.9141(4) 0.8869(9) 0.4391(3) 0.135(4) Uani 1 1 d . . . . .
H02D H 0.888554 0.835515 0.438266 0.202 Uiso 1 1 calc GR . . . .
H02E H 0.911347 0.941568 0.459092 0.202 Uiso 1 1 calc GR . . . .
H02F H 0.947388 0.856227 0.449463 0.202 Uiso 1 1 calc GR . . . .
O1 O 0.9531(2) 0.5995(5) 0.6628(2) 0.1092(19) Uani 1 1 d . . . . .
O2 O 1.0267(3) 0.1909(7) 0.4536(2) 0.176(4) Uani 1 1 d . . . . .

loop_
_atom_site_aniso_label
_atom_site_aniso_U_11
_atom_site_aniso_U_22
_atom_site_aniso_U_33
_atom_site_aniso_U_23
_atom_site_aniso_U_13
_atom_site_aniso_U_12
Zn01 0.0266(2) 0.0272(2) 0.0280(2) -0.00391(16) 0.01136(16) -0.00291(17)
Zn02 0.0306(2) 0.0245(2) 0.0314(2) -0.00384(17) 0.01001(17) 0.00119(17)
Cl03 0.0508(7) 0.0504(7) 0.0451(6) -0.0045(5) 0.0105(5) 0.0098(5)
Cl04 0.0595(8) 0.0444(6) 0.0646(7) -0.0078(5) 0.0329(6) 0.0045(5)
O005 0.0253(13) 0.0231(12) 0.0358(13) -0.0067(10) 0.0113(11) -0.0016(10)
O006 0.0314(14) 0.0292(13) 0.0265(12) -0.0021(10) 0.0128(10) 0.0035(11)
O007 0.0361(15) 0.0223(12) 0.0319(13) -0.0034(10) 0.0099(11) 0.0012(11)
O008 0.0343(14) 0.0335(14) 0.0294(13) -0.0065(11) 0.0151(11) 0.0008(12)
N009 0.0247(15) 0.0357(17) 0.0281(15) -0.0063(13) 0.0104(12) -0.0070(13)
N00A 0.0288(17) 0.0335(17) 0.0313(16) -0.0001(13) 0.0079(13) -0.0044(13)
N00B 0.0263(16) 0.0299(16) 0.0304(15) -0.0012(12) 0.0124(12) -0.0006(13)
N00C 0.0345(18) 0.0254(16) 0.0310(16) -0.0038(12) 0.0055(13) 0.0000(13)
N00D 0.0320(17) 0.0304(17) 0.0330(16) 0.0002(13) 0.0083(13) -0.0002(14)
N00E 0.0265(17) 0.0351(18) 0.0405(18) -0.0060(14) 0.0120(14) -0.0063(13)
N00F 0.0339(18) 0.0328(18) 0.0345(17) 0.0007(13) 0.0124(14) -0.0006(14)
C00G 0.0297(19) 0.0259(18) 0.0309(18) -0.0058(14) 0.0111(15) -0.0019(15)
N00H 0.0365(18) 0.0222(15) 0.0357(17) -0.0017(12) 0.0101(14) 0.0013(13)
C00I 0.0226(17) 0.0272(18) 0.0290(17) -0.0030(14) 0.0108(14) -0.0017(14)
C00J 0.0261(18) 0.032(2) 0.0323(18) 0.0001(15) 0.0104(15) -0.0004(15)
C00K 0.0282(18) 0.0206(16) 0.0258(16) -0.0016(13) 0.0061(14) 0.0024(14)
C00L 0.033(2) 0.0246(18) 0.0348(19) 0.0019(15) 0.0090(16) -0.0001(15)
C00M 0.034(2) 0.044(2) 0.0301(19) 0.0046(17) 0.0081(16) -0.0026(18)
C00N 0.0285(19) 0.037(2) 0.0307(18) 0.0005(16) 0.0066(15) -0.0093(16)
O00O 0.170(6) 0.058(3) 0.062(3) -0.013(2) 0.002(3) 0.044(3)
C00P 0.038(2) 0.030(2) 0.0318(19) 0.0011(15) 0.0047(16) -0.0019(16)
C00Q 0.042(2) 0.038(2) 0.038(2) -0.0101(17) 0.0152(18) 0.0050(18)
C00R 0.0290(19) 0.0311(19) 0.0306(18) -0.0028(15) 0.0128(15) 0.0035(15)
C00S 0.032(2) 0.037(2) 0.0241(17) 0.0023(15) 0.0108(15) 0.0058(16)
C00T 0.035(2) 0.0286(19) 0.043(2) -0.0102(16) 0.0174(17) -0.0049(16)
C00U 0.038(2) 0.035(2) 0.0286(18) -0.0008(15) 0.0098(16) 0.0088(17)
C00V 0.035(2) 0.039(2) 0.0336(19) -0.0122(16) 0.0159(17) -0.0089(17)
C00W 0.034(2) 0.0230(17) 0.0309(18) -0.0019(14) 0.0092(15) 0.0033(15)
C00X 0.031(2) 0.0249(18) 0.038(2) -0.0043(15) 0.0157(16) -0.0057(15)
C00Y 0.038(2) 0.041(2) 0.049(2) 0.004(2) 0.0058(19) 0.0025(19)
C00Z 0.037(2) 0.049(2) 0.0291(19) -0.0045(17) 0.0127(16) -0.0049(19)
C010 0.044(2) 0.0272(19) 0.0320(19) -0.0066(15) 0.0089(17) 0.0066(17)
C011 0.032(2) 0.053(3) 0.034(2) 0.0028(19) 0.0037(17) -0.0128(19)
C012 0.039(2) 0.026(2) 0.050(2) -0.0040(17) 0.0081(19) -0.0063(17)
C013 0.039(2) 0.044(2) 0.035(2) 0.0016(18) 0.0156(18) 0.0016(19)
C014 0.052(3) 0.034(2) 0.051(3) -0.0173(19) 0.021(2) -0.006(2)
C015 0.047(3) 0.050(3) 0.033(2) -0.0129(19) 0.0149(19) -0.004(2)
C016 0.049(3) 0.027(2) 0.040(2) 0.0005(16) 0.0150(19) -0.0007(18)
O017 0.085(3) 0.061(3) 0.140(5) 0.003(3) 0.011(3) 0.031(3)
C018 0.049(3) 0.048(3) 0.035(2) -0.0070(19) 0.0136(19) 0.016(2)
C019 0.036(2) 0.0240(18) 0.037(2) -0.0070(15) 0.0129(16) -0.0003(15)
C01A 0.035(2) 0.056(3) 0.043(2) 0.013(2) 0.0020(19) -0.003(2)
C01B 0.034(2) 0.037(2) 0.041(2) 0.0012(17) 0.0084(17) 0.0014(17)
C01C 0.030(2) 0.044(2) 0.044(2) -0.0021(18) 0.0172(18) -0.0062(18)
C01D 0.048(3) 0.034(2) 0.046(2) -0.0035(19) 0.006(2) -0.0082(19)
O01E 0.089(4) 0.093(4) 0.086(3) -0.022(3) 0.006(3) -0.022(3)
C01F 0.040(2) 0.026(2) 0.059(3) -0.0119(18) 0.013(2) -0.0049(17)
C01G 0.039(2) 0.060(3) 0.039(2) 0.007(2) 0.0183(19) 0.005(2)
C01H 0.032(2) 0.0296(19) 0.043(2) 0.0069(16) 0.0145(17) -0.0017(16)
C01I 0.033(2) 0.042(2) 0.044(2) -0.0033(18) 0.0215(18) -0.0074(18)
O01J 0.101(4) 0.163(5) 0.076(3) -0.033(3) 0.058(3) -0.029(4)
C01K 0.038(2) 0.056(3) 0.050(3) 0.001(2) 0.016(2) -0.004(2)
C01L 0.046(3) 0.035(2) 0.047(2) -0.0139(18) 0.017(2) 0.0023(19)
C01M 0.050(3) 0.029(2) 0.059(3) -0.0148(19) 0.016(2) -0.0043(19)
C01N 0.046(3) 0.041(2) 0.038(2) 0.0020(18) 0.0120(19) -0.002(2)
C01O 0.063(3) 0.025(2) 0.075(3) -0.015(2) 0.029(3) -0.004(2)
C01P 0.042(2) 0.034(2) 0.051(3) 0.0087(19) 0.016(2) 0.0043(18)
O01Q 0.070(3) 0.213(7) 0.074(3) -0.071(4) 0.035(3) -0.027(4)
C01R 0.036(2) 0.042(2) 0.043(2) -0.0045(19) 0.0118(18) -0.0010(19)
C01S 0.037(2) 0.056(3) 0.050(3) 0.002(2) 0.009(2) -0.012(2)
C01T 0.053(3) 0.0245(19) 0.042(2) 0.0020(16) 0.0130(19) 0.0044(18)
C01U 0.059(3) 0.023(2) 0.065(3) 0.002(2) 0.024(2) 0.0033(19)
O01V 0.116(5) 0.137(5) 0.084(4) 0.040(4) 0.021(4) 0.004(4)
O01W 0.080(4) 0.114(4) 0.115(4) -0.016(4) 0.036(3) -0.015(3)
C01X 0.049(3) 0.064(3) 0.039(2) 0.002(2) 0.022(2) 0.017(2)
O01Y 0.086(4) 0.273(9) 0.060(3) -0.032(4) 0.003(3) 0.109(5)
C01Z 0.056(3) 0.053(3) 0.038(2) 0.004(2) 0.004(2) -0.011(2)
C020 0.041(3) 0.055(3) 0.050(3) 0.019(2) 0.008(2) 0.000(2)
C021 0.040(3) 0.076(4) 0.083(4) -0.020(3) 0.036(3) -0.021(3)
C022 0.044(3) 0.051(3) 0.060(3) -0.018(2) 0.020(2) -0.018(2)
C023 0.094(6) 0.106(6) 0.101(6) 0.022(5) 0.033(5) -0.041(5)
C024 0.056(3) 0.069(4) 0.078(4) -0.036(3) 0.025(3) -0.032(3)
C025 0.058(4) 0.106(5) 0.111(6) -0.042(4) 0.044(4) -0.051(4)
O026 0.165(8) 0.122(6) 0.333(13) 0.136(8) 0.050(8) 0.046(6)
O027 0.242(10) 0.132(6) 0.114(6) 0.026(5) -0.029(6) -0.084(7)
C028 0.147(9) 0.177(11) 0.100(7) 0.000(7) 0.066(7) 0.012(8)
O1 0.072(3) 0.120(5) 0.146(5) 0.004(4) 0.049(3) -0.020(3)
O2 0.178(7) 0.228(9) 0.154(6) -0.141(6) 0.099(5) -0.117(7)

loop_
_atom_type_symbol
_atom_type_description
_atom_type_scat_dispersion_real
_atom_type_scat_dispersion_imag
_atom_type_scat_source
C C 0.0033 0.0016 'International Tables Vol C Tables 4.2.6.8 and 6.1.1.4'
H H 0.0000 0.0000 'International Tables Vol C Tables 4.2.6.8 and 6.1.1.4'
Cl Cl 0.1484 0.1585 'International Tables Vol C Tables 4.2.6.8 and 6.1.1.4'
N N 0.0061 0.0033 'International Tables Vol C Tables 4.2.6.8 and 6.1.1.4'
O O 0.0106 0.0060 'International Tables Vol C Tables 4.2.6.8 and 6.1.1.4'
Zn Zn 0.2839 1.4301 'International Tables Vol C Tables 4.2.6.8 and 6.1.1.4'

loop_
_geom_angle_atom_site_label_1
_geom_angle_atom_site_label_2
_geom_angle_atom_site_label_3
_geom_angle
_geom_angle_site_symmetry_1
_geom_angle_site_symmetry_3
_geom_angle_publ_flag
O005 Zn01 O007 83.21(10) . . ?
O005 Zn01 N009 102.35(11) . . ?
O005 Zn01 N00A 94.69(11) . . ?
O005 Zn01 N00E 162.45(11) . . ?
O007 Zn01 N00A 160.37(11) . . ?
O007 Zn01 N00E 94.34(12) . . ?
N009 Zn01 O007 82.99(11) . . ?
N009 Zn01 N00A 78.39(13) . . ?
N009 Zn01 N00E 94.56(12) . . ?
N00A Zn01 N00E 93.27(13) . . ?
N00B Zn01 O005 85.15(11) . . ?
N00B Zn01 O007 101.78(11) . . ?
N00B Zn01 N009 171.63(12) . . ?
N00B Zn01 N00A 97.47(12) . . ?
N00B Zn01 N00E 78.32(12) . . ?
O006 Zn02 N00D 93.86(11) . . ?
O006 Zn02 N00F 161.11(11) . . ?
O008 Zn02 O006 86.23(10) . . ?
O008 Zn02 N00C 85.30(12) . . ?
O008 Zn02 N00D 163.16(11) . . ?
O008 Zn02 N00F 95.55(12) . . ?
O008 Zn02 N00H 100.09(12) . . ?
N00C Zn02 O006 96.87(11) . . ?
N00C Zn02 N00D 77.96(13) . . ?
N00C Zn02 N00F 102.02(12) . . ?
N00C Zn02 N00H 174.59(13) . . ?
N00F Zn02 N00D 89.80(12) . . ?
N00H Zn02 O006 83.24(11) . . ?
N00H Zn02 N00D 96.63(13) . . ?
N00H Zn02 N00F 77.93(13) . . ?
O01Q Cl03 O01Y 112.4(3) . . ?
O026 Cl03 O01Q 105.1(6) . . ?
O026 Cl03 O01Y 105.9(6) . . ?
O2 Cl03 O01Q 113.0(4) . . ?
O2 Cl03 O01Y 112.3(5) . . ?
O2 Cl03 O026 107.4(7) . . ?
O00O Cl04 O017 109.3(3) . . ?
O00O Cl04 O01J 111.2(4) . . ?
O00O Cl04 O1 109.5(4) . . ?
O01J Cl04 O017 110.0(4) . . ?
O01J Cl04 O1 108.3(4) . . ?
O1 Cl04 O017 108.5(4) . . ?
C00K O005 Zn01 128.5(2) . . ?
C00I O006 Zn02 129.5(2) . . ?
C00X O007 Zn01 128.5(2) . . ?
C00S O008 Zn02 130.1(2) . . ?
C00V N009 Zn01 127.0(3) . . ?
C00V N009 C00Z 116.6(3) . . ?
C00Z N009 Zn01 115.3(3) . . ?
C00N N00A Zn01 116.0(3) . . ?
C00N N00A C01B 119.1(4) . . ?
C01B N00A Zn01 124.9(3) . . ?
C00R N00B Zn01 127.4(3) . . ?
C00R N00B C01I 116.4(3) . . ?
C01I N00B Zn01 115.7(2) . . ?
C010 N00C Zn02 128.2(3) . . ?
C010 N00C C01F 116.0(3) . . ?
C01F N00C Zn02 115.8(3) . . ?
C00P N00D Zn02 115.3(3) . . ?
C01R N00D Zn02 126.2(3) . . ?
C01R N00D C00P 118.5(4) . . ?
C01C N00E Zn01 114.1(3) . . ?
C022 N00E Zn01 126.3(3) . . ?
C022 N00E C01C 118.9(4) . . ?
C01H N00F Zn02 115.8(3) . . ?
C01N N00F Zn02 125.2(3) . . ?
C01N N00F C01H 118.2(4) . . ?
C00I C00G C019 124.8(3) . . ?
C00Q C00G C00I 118.9(4) . . ?
C00Q C00G C019 116.3(3) . . ?
C019 N00H Zn02 129.3(3) . . ?
C019 N00H C01T 115.3(3) . . ?
C01T N00H Zn02 115.0(2) . . ?
O006 C00I C00G 121.7(3) . . ?
O006 C00I C00J 119.7(3) . . ?
C00J C00I C00G 118.6(3) . . ?
C00M C00J C00I 121.3(4) . . ?
O005 C00K C00L 120.1(3) . . ?
O005 C00K C00W 121.9(3) . . ?
C00L C00K C00W 117.9(3) . . ?
C012 C00L C00K 121.4(4) . . ?
C015 C00M C00J 120.4(4) . . ?
N00A C00N C00Z 117.9(3) . . ?
N00A C00N C011 121.4(4) . . ?
C011 C00N C00Z 120.8(4) . . ?
N00D C00P C01D 121.9(4) . . ?
N00D C00P C01F 118.0(4) . . ?
C01D C00P C01F 120.2(4) . . ?
C015 C00Q C00G 121.7(4) . . ?
N00B C00R C00W 126.7(3) . . ?
O008 C00S C00U 122.4(4) . . ?
O008 C00S C013 119.2(4) . . ?
C013 C00S C00U 118.3(4) . . ?
C00X C00T C00V 124.9(4) . . ?
C014 C00T C00V 117.3(4) . . ?
C014 C00T C00X 117.7(4) . . ?
C00S C00U C010 124.2(4) . . ?
C018 C00U C00S 118.7(4) . . ?
C018 C00U C010 117.0(4) . . ?
N009 C00V C00T 127.0(4) . . ?
C00K C00W C00R 124.5(3) . . ?
C00K C00W C01L 119.0(4) . . ?
C01L C00W C00R 116.4(4) . . ?
O007 C00X C00T 120.4(3) . . ?
O007 C00X C016 119.9(3) . . ?
C016 C00X C00T 119.7(4) . . ?
C01B C00Y C01A 117.9(4) . . ?
N009 C00Z C00N 111.7(3) . . ?
N00C C010 C00U 127.2(4) . . ?
C01A C011 C00N 118.6(4) . . ?
C00L C012 C01M 120.4(4) . . ?
C01G C013 C00S 121.5(4) . . ?
C01O C014 C00T 122.0(4) . . ?
C00Q C015 C00M 119.1(4) . . ?
C00X C016 C01U 120.9(4) . . ?
C01X C018 C00U 121.7(4) . . ?
N00H C019 C00G 126.3(3) . . ?
C011 C01A C00Y 119.9(4) . . ?
N00A C01B C00Y 123.1(4) . . ?
N00E C01C C01I 118.3(3) . . ?
N00E C01C C021 121.6(4) . . ?
C021 C01C C01I 120.1(4) . . ?
C01S C01D C00P 119.1(4) . . ?
N00C C01F C00P 112.3(3) . . ?
C013 C01G C01X 120.4(5) . . ?
N00F C01H C01P 122.6(4) . . ?
N00F C01H C01T 116.9(3) . . ?
C01P C01H C01T 120.5(4) . . ?
N00B C01I C01C 111.9(3) . . ?
C01S C01K C01R 118.7(5) . . ?
C01M C01L C00W 121.8(4) . . ?
C01L C01M C012 119.4(4) . . ?
N00F C01N C01Z 122.4(4) . . ?
C01U C01O C014 119.6(4) . . ?
C020 C01P C01H 118.7(4) . . ?
N00D C01R C01K 122.6(4) . . ?
C01K C01S C01D 119.2(4) . . ?
N00H C01T C01H 111.7(3) . . ?
C01O C01U C016 120.0(4) . . ?
C018 C01X C01G 119.3(4) . . ?
C01N C01Z C020 119.3(5) . . ?
C01P C020 C01Z 118.7(4) . . ?
C025 C021 C01C 118.3(5) . . ?
N00E C022 C024 123.1(5) . . ?
C025 C024 C022 117.3(5) . . ?
C021 C025 C024 120.8(5) . . ?

loop_
_geom_bond_atom_site_label_1
_geom_bond_atom_site_label_2
_geom_bond_distance
_geom_bond_site_symmetry_2
_geom_bond_publ_flag
Zn01 O005 2.104(2) . ?
Zn01 O007 2.142(3) . ?
Zn01 N009 2.117(3) . ?
Zn01 N00A 2.148(3) . ?
Zn01 N00B 2.101(3) . ?
Zn01 N00E 2.180(3) . ?
Zn02 O006 2.154(3) . ?
Zn02 O008 2.091(3) . ?
Zn02 N00C 2.113(3) . ?
Zn02 N00D 2.181(3) . ?
Zn02 N00F 2.161(3) . ?
Zn02 N00H 2.116(3) . ?
Cl03 O01Q 1.405(5) . ?
Cl03 O01Y 1.406(5) . ?
Cl03 O026 1.354(6) . ?
Cl03 O2 1.331(5) . ?
Cl04 O00O 1.393(4) . ?
Cl04 O017 1.421(5) . ?
Cl04 O01J 1.398(5) . ?
Cl04 O1 1.417(5) . ?
O005 C00K 1.342(4) . ?
O006 C00I 1.348(4) . ?
O007 C00X 1.355(4) . ?
O008 C00S 1.340(4) . ?
N009 C00V 1.278(5) . ?
N009 C00Z 1.471(5) . ?
N00A C00N 1.344(5) . ?
N00A C01B 1.346(5) . ?
N00B C00R 1.275(5) . ?
N00B C01I 1.462(5) . ?
N00C C010 1.276(5) . ?
N00C C01F 1.466(5) . ?
N00D C00P 1.344(5) . ?
N00D C01R 1.334(5) . ?
N00E C01C 1.342(5) . ?
N00E C022 1.339(6) . ?
N00F C01H 1.345(5) . ?
N00F C01N 1.340(5) . ?
C00G C00I 1.408(5) . ?
C00G C00Q 1.407(5) . ?
C00G C019 1.457(5) . ?
N00H C019 1.278(5) . ?
N00H C01T 1.465(5) . ?
C00I C00J 1.394(5) . ?
C00J C00M 1.387(5) . ?
C00K C00L 1.410(5) . ?
C00K C00W 1.413(5) . ?
C00L C012 1.383(6) . ?
C00M C015 1.386(6) . ?
C00N C00Z 1.513(6) . ?
C00N C011 1.392(6) . ?
C00P C01D 1.388(6) . ?
C00P C01F 1.505(6) . ?
C00Q C015 1.377(6) . ?
C00R C00W 1.458(5) . ?
C00S C00U 1.416(6) . ?
C00S C013 1.411(6) . ?
C00T C00V 1.449(6) . ?
C00T C00X 1.407(5) . ?
C00T C014 1.400(6) . ?
C00U C010 1.444(6) . ?
C00U C018 1.408(6) . ?
C00W C01L 1.414(5) . ?
C00X C016 1.375(6) . ?
C00Y C01A 1.391(7) . ?
C00Y C01B 1.371(6) . ?
C011 C01A 1.389(7) . ?
C012 C01M 1.389(7) . ?
C013 C01G 1.376(6) . ?
C014 C01O 1.373(7) . ?
C016 C01U 1.395(6) . ?
C018 C01X 1.385(7) . ?
C01C C01I 1.496(6) . ?
C01C C021 1.399(6) . ?
C01D C01S 1.381(7) . ?
C01G C01X 1.390(7) . ?
C01H C01P 1.384(6) . ?
C01H C01T 1.505(6) . ?
C01K C01R 1.394(6) . ?
C01K C01S 1.370(7) . ?
C01L C01M 1.367(6) . ?
C01N C01Z 1.370(7) . ?
C01O C01U 1.364(7) . ?
C01P C020 1.379(7) . ?
O01V C023 1.374(9) . ?
C01Z C020 1.389(8) . ?
C021 C025 1.373(8) . ?
C022 C024 1.388(7) . ?
C024 C025 1.380(9) . ?
O027 C028 1.338(11) . ?
